data_4516796
loop_
_publ_author_name
'Anusha Rani, Mani'
'Vivek Kumar, Sundaravel'
'Malathi, Karuppiah'
'Muthu, Muthumani'
'Almansour, Abdulrahman I.'
'Suresh Kumar, Raju'
'Ranjith Kumar, Raju'

_publ_section_title
;
 A One-Pot Multicomponent 1,3-Dipolar Cycloaddition Strategy:
 Combinatorial Synthesis of Dihydrothiophenone-Engrafted Dispiro Hybrid
 Heterocycles.
;
_journal_issue 5
_journal_name_full 'ACS combinatorial science'
_journal_page_first 308
_journal_page_last 314
_journal_paper_doi 10.1021/acscombsci.6b00186
_journal_volume 19
_journal_year 2017
_chemical_formula_moiety 'C29 H22 Cl2 N2 O2 S2'
_chemical_formula_sum 'C29 H22 Cl2 N2 O2 S2'
_chemical_formula_weight 565.50
_chemical_melting_point 173
_chemical_name_common
;
(Z)-5''-(2-Chlorobenzylidene)-7'-(2-chlorophenyl)-7',7a'-dihydro-
1'H,2''H,3'H-dispiro[indoline-3,5'-pyrrolo[1,2-c]thiazole-6',3''-
thiophene]-2,4'' (5''H)-dione
;
_chemical_name_systematic
;
(Z)-5''-(2-Chlorobenzylidene)-7'-(2-chlorophenyl)-7',7a'-dihydro-
1'H,2''H,3'H-dispiro[indoline-3,5'-pyrrolo[1,2-c]thiazole-6',3''-
thiophene]-2,4'' (5''H)-dione
;
_space_group_crystal_system monoclinic
_space_group_IT_number 14
_space_group_name_Hall '-P 2ybc'
_space_group_name_H-M_alt 'P 1 21/c 1'
_atom_sites_solution_hydrogens mixed
_audit_creation_method SHELXL-2013
_cell_angle_alpha 90
_cell_angle_beta 93.015(2)
_cell_angle_gamma 90
_cell_formula_units_Z 4
_cell_length_a 10.4094(5)
_cell_length_b 11.0413(5)
_cell_length_c 23.4593(11)
_cell_measurement_reflns_used 9943
_cell_measurement_temperature 293(2)
_cell_measurement_theta_max 29.59
_cell_measurement_theta_min 2.54
_cell_volume 2692.5(2)
_computing_structure_refinement 'SHELXL-2013 (Sheldrick, 2013)'
_diffrn_ambient_temperature 293(2)
_diffrn_measured_fraction_theta_full 1.000
_diffrn_measured_fraction_theta_max 0.915
_diffrn_measurement_device_type 'Bruker Smart APEX II CCD'
_diffrn_measurement_method '\w and \f scans'
_diffrn_radiation_source 'fine-focus sealed tube'
_diffrn_radiation_type MoK\a
_diffrn_radiation_wavelength 0.71073
_diffrn_reflns_av_R_equivalents 0.0224
_diffrn_reflns_av_unetI/netI 0.0225
_diffrn_reflns_Laue_measured_fraction_full 1.000
_diffrn_reflns_Laue_measured_fraction_max 0.915
_diffrn_reflns_limit_h_max 14
_diffrn_reflns_limit_h_min -11
_diffrn_reflns_limit_k_max 15
_diffrn_reflns_limit_k_min -15
_diffrn_reflns_limit_l_max 33
_diffrn_reflns_limit_l_min -32
_diffrn_reflns_number 33076
_diffrn_reflns_point_group_measured_fraction_full 1.000
_diffrn_reflns_point_group_measured_fraction_max 0.915
_diffrn_reflns_theta_full 25.242
_diffrn_reflns_theta_max 30.163
_diffrn_reflns_theta_min 2.039
_exptl_absorpt_coefficient_mu 0.427
_exptl_absorpt_correction_T_max 0.7460
_exptl_absorpt_correction_T_min 0.7078
_exptl_absorpt_correction_type multi-scan
_exptl_absorpt_process_details '(<i>SADABS</i>; Bruker, 2009)'
_exptl_crystal_colour 'pale yellow'
_exptl_crystal_density_diffrn 1.395
_exptl_crystal_description block
_exptl_crystal_F_000 1168
_exptl_crystal_size_max 0.32
_exptl_crystal_size_mid 0.23
_exptl_crystal_size_min 0.17
_refine_diff_density_max 0.980
_refine_diff_density_min -0.837
_refine_diff_density_rms 0.061
_refine_ls_extinction_method none
_refine_ls_goodness_of_fit_ref 0.967
_refine_ls_hydrogen_treatment mixed
_refine_ls_matrix_type full
_refine_ls_number_parameters 343
_refine_ls_number_reflns 7302
_refine_ls_number_restraints 0
_refine_ls_restrained_S_all 0.967
_refine_ls_R_factor_all 0.0772
_refine_ls_R_factor_gt 0.0514
_refine_ls_shift/su_max 0.001
_refine_ls_shift/su_mean 0.000
_refine_ls_structure_factor_coef Fsqd
_refine_ls_weighting_details 'w=1/[\s^2^(Fo^2^)+(0.2000P)^2^] where P=(Fo^2^+2Fc^2^)/3'
_refine_ls_weighting_scheme calc
_refine_ls_wR_factor_gt 0.1908
_refine_ls_wR_factor_ref 0.2402
_reflns_Friedel_coverage 0.000
_reflns_number_gt 5347
_reflns_number_total 7302
_reflns_threshold_expression 'I > 2\s(I)'
_cod_data_source_file co6b00186_si_002.cif
_cod_data_source_block shelxl
_cod_original_sg_symbol_H-M 'P 21/c'
_cod_database_code 4516796
_shelx_space_group_comment
;
The symmetry employed for this shelxl refinement is uniquely defined
by the following loop, which should always be used as a source of
symmetry information in preference to the above space-group names.
They are only intended as comments.
;
_shelx_estimated_absorpt_t_min 0.889
_shelx_estimated_absorpt_t_max 0.930
_shelxl_version_number 2013-4

loop_
_space_group_symop_operation_xyz
'x, y, z'
'-x, y+1/2, -z+1/2'
'-x, -y, -z'
'x, -y-1/2, z-1/2'

loop_
_atom_site_label
_atom_site_type_symbol
_atom_site_fract_x
_atom_site_fract_y
_atom_site_fract_z
_atom_site_U_iso_or_equiv
_atom_site_adp_type
_atom_site_occupancy
_atom_site_site_symmetry_order
_atom_site_calc_flag
_atom_site_refinement_flags_posn
_atom_site_refinement_flags_adp
Cl1 Cl 0.93940(8) 0.32459(7) 0.90225(3) 0.0605(2) Uani 1 1 d . .
Cl2 Cl 0.49531(16) 0.16727(14) 0.73027(5) 0.1399(7) Uani 1 1 d . .
S1 S 0.97623(6) 0.05508(5) 0.70405(2) 0.04126(19) Uani 1 1 d . .
S2 S 0.63459(6) 0.41408(6) 0.48684(3) 0.0486(2) Uani 1 1 d . .
N1 N 0.77067(16) 0.30046(15) 0.56526(7) 0.0322(4) Uani 1 1 d . .
N2 N 1.04092(17) 0.12216(18) 0.55247(8) 0.0367(4) Uani 1 1 d . .
O1 O 0.76341(16) 0.33654(14) 0.70804(7) 0.0424(4) Uani 1 1 d . .
O2 O 0.84259(14) 0.04578(15) 0.52616(7) 0.0391(4) Uani 1 1 d . .
C1 C 1.0678(2) 0.2413(2) 0.87899(9) 0.0436(5) Uani 1 1 d . .
C2 C 1.1635(3) 0.2066(3) 0.91844(12) 0.0620(8) Uani 1 1 d . .
H2 H 1.1576 0.2262 0.9568 0.074 Uiso 1 1 calc R U
C3 C 1.2685(3) 0.1423(3) 0.90073(14) 0.0676(8) Uani 1 1 d . .
H3 H 1.3340 0.1196 0.9270 0.081 Uiso 1 1 calc R U
C4 C 1.2756(3) 0.1121(3) 0.84371(13) 0.0598(7) Uani 1 1 d . .
H4 H 1.3459 0.0689 0.8317 0.072 Uiso 1 1 calc R U
C5 C 1.1786(2) 0.1461(2) 0.80476(11) 0.0474(6) Uani 1 1 d . .
H5 H 1.1849 0.1258 0.7665 0.057 Uiso 1 1 calc R U
C6 C 1.0709(2) 0.2106(2) 0.82135(9) 0.0376(5) Uani 1 1 d . .
C7 C 0.9672(2) 0.2470(2) 0.78094(9) 0.0362(5) Uani 1 1 d . .
C8 C 0.9255(2) 0.19084(18) 0.73283(8) 0.0329(4) Uani 1 1 d . .
C9 C 0.81793(19) 0.24450(18) 0.69632(8) 0.0304(4) Uani 1 1 d . .
C10 C 0.78680(18) 0.16746(17) 0.64271(8) 0.0285(4) Uani 1 1 d . .
C11 C 0.8263(2) 0.03981(18) 0.66110(9) 0.0336(4) Uani 1 1 d . .
H11A H 0.8388 -0.0106 0.6280 0.040 Uiso 1 1 calc R U
H11B H 0.7606 0.0032 0.6833 0.040 Uiso 1 1 calc R U
C12 C 0.86686(18) 0.22130(17) 0.59235(8) 0.0282(4) Uani 1 1 d . .
C13 C 0.64872(19) 0.2368(2) 0.56174(9) 0.0338(4) Uani 1 1 d . .
H13 H 0.6505 0.1710 0.5338 0.041 Uiso 1 1 calc R U
C14 C 0.64237(19) 0.18605(19) 0.62165(9) 0.0332(4) Uani 1 1 d . .
H14 H 0.6080 0.2505 0.6452 0.040 Uiso 1 1 calc R U
C15 C 0.5569(2) 0.0769(2) 0.62794(10) 0.0413(5) Uani 1 1 d . .
C16 C 0.5466(3) -0.0142(3) 0.58751(13) 0.0622(7) Uani 1 1 d . .
H16 H 0.5916 -0.0069 0.5545 0.075 Uiso 1 1 calc R U
C17 C 0.4717(4) -0.1157(3) 0.59468(17) 0.0793(10) Uani 1 1 d . .
H17 H 0.4685 -0.1768 0.5673 0.095 Uiso 1 1 calc R U
C18 C 0.4011(4) -0.1260(4) 0.6430(2) 0.0887(13) Uani 1 1 d . .
H18 H 0.3476 -0.1924 0.6474 0.106 Uiso 1 1 calc R U
C19 C 0.4101(4) -0.0404(4) 0.6834(2) 0.0905(13) Uani 1 1 d . .
H19 H 0.3655 -0.0489 0.7165 0.109 Uiso 1 1 calc R U
C20 C 0.4861(3) 0.0611(3) 0.67586(14) 0.0647(8) Uani 1 1 d . .
C21 C 0.91183(19) 0.11772(18) 0.55297(8) 0.0317(4) Uani 1 1 d . .
C22 C 1.0915(2) 0.2197(2) 0.58401(9) 0.0377(5) Uani 1 1 d . .
C23 C 1.2192(2) 0.2538(3) 0.59182(13) 0.0560(7) Uani 1 1 d . .
H23 H 1.2853 0.2082 0.5774 0.067 Uiso 1 1 calc R U
C24 C 1.2433(3) 0.3607(4) 0.62263(16) 0.0716(9) Uani 1 1 d . .
H24 H 1.3278 0.3872 0.6286 0.086 Uiso 1 1 calc R U
C25 C 1.1467(3) 0.4273(3) 0.64425(14) 0.0619(8) Uani 1 1 d . .
H25 H 1.1665 0.4982 0.6643 0.074 Uiso 1 1 calc R U
C26 C 1.0192(2) 0.3906(2) 0.63677(11) 0.0470(6) Uani 1 1 d . .
H26 H 0.9533 0.4364 0.6512 0.056 Uiso 1 1 calc R U
C27 C 0.99296(19) 0.28451(19) 0.60738(9) 0.0329(4) Uani 1 1 d . .
C28 C 0.7933(2) 0.3606(2) 0.51202(11) 0.0458(6) Uani 1 1 d . .
H28A H 0.8282 0.3047 0.4849 0.055 Uiso 1 1 calc R U
H28B H 0.8525 0.4278 0.5180 0.055 Uiso 1 1 calc R U
C29 C 0.5527(2) 0.3332(2) 0.54188(11) 0.0470(6) Uani 1 1 d . .
H29A H 0.5331 0.3869 0.5730 0.056 Uiso 1 1 calc R U
H29B H 0.4734 0.2969 0.5264 0.056 Uiso 1 1 calc R U
H7 H 0.928(3) 0.312(3) 0.7885(12) 0.042(7) Uiso 1 1 d . .
H2N H 1.088(3) 0.073(3) 0.5302(12) 0.044(7) Uiso 1 1 d . .

loop_
_atom_site_aniso_label
_atom_site_aniso_U_11
_atom_site_aniso_U_22
_atom_site_aniso_U_33
_atom_site_aniso_U_23
_atom_site_aniso_U_13
_atom_site_aniso_U_12
Cl1 0.0815(5) 0.0644(5) 0.0371(4) -0.0092(3) 0.0159(3) -0.0030(3)
Cl2 0.1955(15) 0.1407(11) 0.0934(8) -0.0416(7) 0.1019(10) -0.0795(10)
S1 0.0506(3) 0.0340(3) 0.0383(3) -0.0054(2) -0.0067(2) 0.0141(2)
S2 0.0534(4) 0.0478(4) 0.0440(4) 0.0138(3) -0.0030(3) 0.0090(3)
N1 0.0318(8) 0.0345(9) 0.0308(8) 0.0055(7) 0.0074(6) 0.0074(6)
N2 0.0342(9) 0.0433(10) 0.0334(9) -0.0075(8) 0.0092(7) 0.0080(7)
O1 0.0519(9) 0.0361(8) 0.0396(8) -0.0078(6) 0.0058(7) 0.0131(7)
O2 0.0388(8) 0.0430(9) 0.0357(8) -0.0116(6) 0.0047(6) 0.0042(6)
C1 0.0621(14) 0.0377(11) 0.0309(11) -0.0004(9) 0.0015(10) -0.0114(10)
C2 0.084(2) 0.0656(18) 0.0351(13) 0.0011(12) -0.0137(13) -0.0112(15)
C3 0.076(2) 0.0688(19) 0.0555(18) 0.0058(15) -0.0236(15) -0.0026(16)
C4 0.0561(15) 0.0633(18) 0.0589(17) 0.0004(14) -0.0066(13) -0.0016(13)
C5 0.0518(13) 0.0497(14) 0.0404(12) -0.0032(10) -0.0002(10) -0.0016(10)
C6 0.0497(12) 0.0353(10) 0.0277(10) 0.0013(8) 0.0003(8) -0.0094(9)
C7 0.0484(12) 0.0316(10) 0.0288(10) 0.0004(8) 0.0053(8) -0.0027(9)
C8 0.0407(11) 0.0304(10) 0.0278(9) 0.0002(7) 0.0041(8) 0.0019(8)
C9 0.0375(10) 0.0292(9) 0.0250(9) -0.0007(7) 0.0072(7) 0.0038(7)
C10 0.0312(9) 0.0298(9) 0.0249(9) -0.0016(7) 0.0051(7) 0.0045(7)
C11 0.0417(11) 0.0296(10) 0.0294(10) -0.0015(7) 0.0018(8) 0.0027(8)
C12 0.0303(9) 0.0292(9) 0.0257(8) -0.0014(7) 0.0062(7) 0.0050(7)
C13 0.0306(9) 0.0389(11) 0.0319(10) 0.0016(8) 0.0033(7) 0.0064(8)
C14 0.0299(9) 0.0388(11) 0.0314(10) -0.0005(8) 0.0075(7) 0.0035(8)
C15 0.0334(10) 0.0492(13) 0.0414(12) 0.0080(9) 0.0037(9) -0.0017(9)
C16 0.0760(19) 0.0557(16) 0.0547(17) -0.0041(13) 0.0010(14) -0.0158(14)
C17 0.095(3) 0.064(2) 0.078(2) -0.0037(17) -0.0128(19) -0.0295(19)
C18 0.075(2) 0.084(3) 0.106(3) 0.025(2) -0.011(2) -0.042(2)
C19 0.077(2) 0.096(3) 0.101(3) 0.018(2) 0.029(2) -0.033(2)
C20 0.0635(18) 0.076(2) 0.0572(17) 0.0005(14) 0.0245(14) -0.0205(15)
C21 0.0355(10) 0.0345(10) 0.0255(9) 0.0000(7) 0.0069(7) 0.0072(8)
C22 0.0318(10) 0.0467(12) 0.0351(10) -0.0002(9) 0.0080(8) 0.0024(9)
C23 0.0328(12) 0.0706(18) 0.0657(17) -0.0104(14) 0.0143(11) -0.0004(11)
C24 0.0412(14) 0.093(2) 0.081(2) -0.0191(19) 0.0110(14) -0.0233(15)
C25 0.0520(15) 0.0639(17) 0.0708(19) -0.0180(15) 0.0125(14) -0.0183(13)
C26 0.0435(12) 0.0457(13) 0.0526(14) -0.0103(11) 0.0113(10) -0.0056(10)
C27 0.0317(9) 0.0353(10) 0.0323(10) -0.0009(8) 0.0080(8) 0.0024(8)
C28 0.0486(13) 0.0492(13) 0.0404(12) 0.0139(10) 0.0108(10) 0.0131(10)
C29 0.0380(11) 0.0527(14) 0.0502(14) 0.0111(11) 0.0020(10) 0.0143(10)

loop_
_atom_type_symbol
_atom_type_description
_atom_type_scat_dispersion_real
_atom_type_scat_dispersion_imag
_atom_type_scat_source
C C 0.0033 0.0016 'International Tables Vol C Tables 4.2.6.8 and 6.1.1.4'
H H 0.0000 0.0000 'International Tables Vol C Tables 4.2.6.8 and 6.1.1.4'
N N 0.0061 0.0033 'International Tables Vol C Tables 4.2.6.8 and 6.1.1.4'
O O 0.0106 0.0060 'International Tables Vol C Tables 4.2.6.8 and 6.1.1.4'
S S 0.1246 0.1234 'International Tables Vol C Tables 4.2.6.8 and 6.1.1.4'
Cl Cl 0.1484 0.1585 'International Tables Vol C Tables 4.2.6.8 and 6.1.1.4'

loop_
_geom_angle_atom_site_label_1
_geom_angle_atom_site_label_2
_geom_angle_atom_site_label_3
_geom_angle
C8 S1 C11 91.47(10)
C29 S2 C28 93.53(11)
C28 N1 C13 110.84(18)
C28 N1 C12 121.04(16)
C13 N1 C12 108.36(15)
C21 N2 C22 111.91(17)
C21 N2 H2N 123.5(17)
C22 N2 H2N 124.2(17)
C2 C1 C6 122.1(3)
C2 C1 Cl1 118.6(2)
C6 C1 Cl1 119.36(19)
C1 C2 C3 119.7(3)
C1 C2 H2 120.2
C3 C2 H2 120.2
C4 C3 C2 119.8(3)
C4 C3 H3 120.1
C2 C3 H3 120.1
C3 C4 C5 120.0(3)
C3 C4 H4 120.0
C5 C4 H4 120.0
C4 C5 C6 121.6(2)
C4 C5 H5 119.2
C6 C5 H5 119.2
C1 C6 C5 116.8(2)
C1 C6 C7 120.7(2)
C5 C6 C7 122.5(2)
C8 C7 C6 128.1(2)
C8 C7 H7 115.3(19)
C6 C7 H7 117(2)
C7 C8 C9 119.91(19)
C7 C8 S1 129.41(17)
C9 C8 S1 110.67(14)
O1 C9 C8 123.49(19)
O1 C9 C10 124.91(19)
C8 C9 C10 111.60(16)
C9 C10 C11 103.76(16)
C9 C10 C14 109.98(15)
C11 C10 C14 116.71(17)
C9 C10 C12 107.66(15)
C11 C10 C12 114.22(15)
C14 C10 C12 104.29(15)
C10 C11 S1 106.37(14)
C10 C11 H11A 110.5
S1 C11 H11A 110.5
C10 C11 H11B 110.5
S1 C11 H11B 110.5
H11A C11 H11B 108.6
N1 C12 C27 113.26(17)
N1 C12 C21 113.87(16)
C27 C12 C21 101.13(15)
N1 C12 C10 99.99(14)
C27 C12 C10 118.69(16)
C21 C12 C10 110.52(15)
N1 C13 C14 101.94(16)
N1 C13 C29 103.78(18)
C14 C13 C29 118.90(18)
N1 C13 H13 110.5
C14 C13 H13 110.5
C29 C13 H13 110.5
C13 C14 C15 116.08(19)
C13 C14 C10 104.59(15)
C15 C14 C10 115.10(17)
C13 C14 H14 106.8
C15 C14 H14 106.8
C10 C14 H14 106.8
C20 C15 C16 116.0(2)
C20 C15 C14 121.4(2)
C16 C15 C14 122.6(2)
C17 C16 C15 122.1(3)
C17 C16 H16 119.0
C15 C16 H16 119.0
C16 C17 C18 119.5(3)
C16 C17 H17 120.2
C18 C17 H17 120.2
C19 C18 C17 120.0(3)
C19 C18 H18 120.0
C17 C18 H18 120.0
C18 C19 C20 120.0(4)
C18 C19 H19 120.0
C20 C19 H19 120.0
C19 C20 C15 122.4(3)
C19 C20 Cl2 117.6(3)
C15 C20 Cl2 120.0(2)
O2 C21 N2 125.49(18)
O2 C21 C12 126.44(17)
N2 C21 C12 108.06(17)
C23 C22 C27 122.2(2)
C23 C22 N2 127.8(2)
C27 C22 N2 109.96(18)
C24 C23 C22 116.2(2)
C24 C23 H23 121.9
C22 C23 H23 121.9
C23 C24 C25 122.1(2)
C23 C24 H24 119.0
C25 C24 H24 119.0
C26 C25 C24 120.9(3)
C26 C25 H25 119.6
C24 C25 H25 119.6
C27 C26 C25 118.2(2)
C27 C26 H26 120.9
C25 C26 H26 120.9
C22 C27 C26 120.3(2)
C22 C27 C12 108.72(18)
C26 C27 C12 130.94(19)
N1 C28 S2 104.06(15)
N1 C28 H28A 110.9
S2 C28 H28A 110.9
N1 C28 H28B 110.9
S2 C28 H28B 110.9
H28A C28 H28B 109.0
C13 C29 S2 103.69(15)
C13 C29 H29A 111.0
S2 C29 H29A 111.0
C13 C29 H29B 111.0
S2 C29 H29B 111.0
H29A C29 H29B 109.0

loop_
_geom_bond_atom_site_label_1
_geom_bond_atom_site_label_2
_geom_bond_distance
Cl1 C1 1.734(3)
Cl2 C20 1.732(4)
S1 C8 1.738(2)
S1 C11 1.820(2)
S2 C29 1.819(3)
S2 C28 1.823(2)
N1 C28 1.445(3)
N1 C13 1.450(3)
N1 C12 1.450(2)
N2 C21 1.345(3)
N2 C22 1.395(3)
N2 H2N 0.92(3)
O1 C9 1.203(2)
O2 C21 1.224(3)
C1 C2 1.378(4)
C1 C6 1.396(3)
C2 C3 1.385(5)
C2 H2 0.9300
C3 C4 1.384(5)
C3 H3 0.9300
C4 C5 1.378(4)
C4 H4 0.9300
C5 C6 1.401(4)
C5 H5 0.9300
C6 C7 1.455(3)
C7 C8 1.340(3)
C7 H7 0.85(3)
C8 C9 1.496(3)
C9 C10 1.539(3)
C10 C11 1.524(3)
C10 C14 1.571(3)
C10 C12 1.596(3)
C11 H11A 0.9700
C11 H11B 0.9700
C12 C27 1.512(3)
C12 C21 1.558(3)
C13 C14 1.518(3)
C13 C29 1.517(3)
C13 H13 0.9800
C14 C15 1.510(3)
C14 H14 0.9800
C15 C20 1.387(4)
C15 C16 1.383(4)
C16 C17 1.381(4)
C16 H16 0.9300
C17 C18 1.388(6)
C17 H17 0.9300
C18 C19 1.337(7)
C18 H18 0.9300
C19 C20 1.388(5)
C19 H19 0.9300
C22 C23 1.384(3)
C22 C27 1.387(3)
C23 C24 1.400(5)
C23 H23 0.9300
C24 C25 1.365(5)
C24 H24 0.9300
C25 C26 1.390(4)
C25 H25 0.9300
C26 C27 1.380(3)
C26 H26 0.9300
C28 H28A 0.9700
C28 H28B 0.9700
C29 H29A 0.9700
C29 H29B 0.9700
